data_8100855
loop_
_publ_author_name
'Sander, J.'
'Huch, V.'
'Veith, M.'
'Hegetschweiler, K.'

_publ_section_title
;
Crystal structure of 1,3,5-tris(benzylamino)-1,3,5-trideoxy-cis-inositol--- 
methanol (2/1), (C~6~H~5~CH~2~NH)~3~C~6~H~9~(OH)~3~ &#x00B7; 0.5CH~3~OH
;
_journal_issue 1
_journal_name_full 'Zeitschrift f\"ur Kristallographie - New Crystal Structures'
_journal_page_first 105
_journal_page_last 107
_journal_volume 216
_journal_year 2001
_chemical_formula_structural 'C28 H37 N3 O4'
_chemical_formula_sum 'C28 H37 N3 O4'
_chemical_formula_weight 479.61
_space_group_IT_number 2
_symmetry_cell_setting triclinic
_symmetry_space_group_name_Hall '-P 1'
_symmetry_space_group_name_H-M 'P -1'
_cell_angle_alpha 97.76(3)
_cell_angle_beta 113.35(3)
_cell_angle_gamma 101.90(3)
_cell_formula_units_Z 2
_cell_length_a 13.100(3)
_cell_length_b 14.590(3)
_cell_length_c 15.190(3)
_cell_measurement_temperature 293(2)
_cell_volume 2531.1(9)
_diffrn_ambient_temperature 293(2)
_exptl_crystal_density_diffrn 0.629
_cod_depositor_comments
;
 Marking attached hydrogen atoms.

 Antanas Vaitkus,
 2017-07-12
;
_cod_database_code 8100855

loop_
_symmetry_equiv_pos_as_xyz
'x, y, z'
'-x, -y, -z'

loop_
_atom_site_label
_atom_site_type_symbol
_atom_site_fract_x
_atom_site_fract_y
_atom_site_fract_z
_atom_site_U_iso_or_equiv
_atom_site_adp_type
_atom_site_occupancy
_atom_site_symmetry_multiplicity
_atom_site_Wyckoff_symbol
_atom_site_calc_flag
_atom_site_refinement_flags
_atom_site_disorder_assembly
_atom_site_disorder_group
_atom_site_attached_hydrogens
O13 O 0.56413(19) 0.19346(16) 0.06202(16) 0.0393(6) Uani 1 2 i d . . . 0
O11 O 0.35197(18) 0.03033(17) -0.05735(18) 0.0383(5) Uani 1 2 i d . . . 0
C13 C 0.5228(2) 0.2255(2) -0.0269(2) 0.0327(7) Uani 1 2 i d . . . 0
H13 H 0.5900 0.2658 -0.0308 0.039 Uiso 1 2 i calc R . . 0
N14 N 0.5063(2) 0.3660(2) 0.0663(2) 0.0407(7) Uani 1 2 i d . . . 0
N16 N 0.1484(2) 0.09957(19) -0.15323(19) 0.0328(6) Uani 1 2 i d . . . 0
C11 C 0.3433(2) 0.0835(2) -0.1313(2) 0.0315(7) Uani 1 2 i d . . . 0
H11 H 0.3060 0.0371 -0.1957 0.038 Uiso 1 2 i calc R . . 0
C12 C 0.4632(2) 0.1405(2) -0.1171(2) 0.0312(7) Uani 1 2 i d . . . 0
H12 H 0.4518 0.1668 -0.1752 0.037 Uiso 1 2 i calc R . . 0
C14 C 0.4434(2) 0.2884(2) -0.0230(2) 0.0335(7) Uani 1 2 i d . . . 0
H14 H 0.4304 0.3191 -0.0786 0.040 Uiso 1 2 i calc R . . 0
C15 C 0.3235(2) 0.2294(2) -0.0390(2) 0.0337(7) Uani 1 2 i d . . . 0
H15 H 0.2742 0.2726 -0.0446 0.040 Uiso 1 2 i calc R . . 0
C16 C 0.2679(2) 0.1510(2) -0.1331(2) 0.0306(7) Uani 1 2 i d . . . 0
H16 H 0.2625 0.1825 -0.1871 0.037 Uiso 1 2 i calc R . . 0
C137 C 0.4974(3) -0.0061(2) -0.1918(3) 0.0431(8) Uani 1 2 i d . . . 0
H37A H 0.4329 -0.0501 -0.1889 0.052 Uiso 1 2 i calc R . . 0
H37B H 0.5578 -0.0380 -0.1816 0.052 Uiso 1 2 i calc R . . 0
C146 C 0.5106(3) 0.5201(2) 0.1600(2) 0.0408(8) Uani 1 2 i d . . . 0
C147 C 0.4399(3) 0.4320(2) 0.0775(3) 0.0500(9) Uani 1 2 i d . . . 0
H47A H 0.3765 0.3979 0.0893 0.060 Uiso 1 2 i calc R . . 0
H47B H 0.4066 0.4517 0.0163 0.060 Uiso 1 2 i calc R . . 0
C142 C 0.6888(3) 0.6407(3) 0.2701(3) 0.0572(10) Uani 1 2 i d . . . 0
H142 H 0.7691 0.6628 0.2954 0.069 Uiso 1 2 i calc R . . 0
C141 C 0.6298(3) 0.5554(3) 0.1996(3) 0.0493(9) Uani 1 2 i d . . . 0
H141 H 0.6710 0.5206 0.1779 0.059 Uiso 1 2 i calc R . . 0
C136 C 0.4576(3) 0.0131(3) -0.2927(3) 0.0466(9) Uani 1 2 i d . . . 0
C145 C 0.4543(3) 0.5747(3) 0.1961(3) 0.0642(12) Uani 1 2 i d . . . 0
H145 H 0.3741 0.5531 0.1717 0.077 Uiso 1 2 i calc R . . 0
C157 C 0.0748(3) 0.0489(2) -0.2572(2) 0.0435(8) Uani 1 2 i d . . . 0
H57A H 0.0017 0.0101 -0.2630 0.052 Uiso 1 2 i calc R . . 0
H57B H 0.1124 0.0054 -0.2779 0.052 Uiso 1 2 i calc R . . 0
C144 C 0.5141(4) 0.6598(3) 0.2669(3) 0.0739(13) Uani 1 2 i d . . . 0
H144 H 0.4741 0.6947 0.2900 0.089 Uiso 1 2 i calc R . . 0
C143 C 0.6314(4) 0.6936(3) 0.3035(3) 0.0609(11) Uani 1 2 i d . . . 0
H143 H 0.6717 0.7519 0.3507 0.073 Uiso 1 2 i calc R . . 0
C131 C 0.5242(4) 0.0824(3) -0.3150(3) 0.0744(13) Uani 1 2 i d . . . 0
H131 H 0.5970 0.1189 -0.2664 0.089 Uiso 1 2 i calc R . . 0
C135 C 0.3504(4) -0.0385(4) -0.3664(3) 0.0813(14) Uani 1 2 i d . . . 0
H135 H 0.3027 -0.0856 -0.3532 0.098 Uiso 1 2 i calc R . . 0
O15 O 0.3367(2) 0.19140(18) 0.04585(17) 0.0411(6) Uani 1 2 i d . . . 0
O25 O -0.01522(19) 0.15198(17) -0.09095(16) 0.0407(6) Uani 1 2 i d . . . 0
O23 O 0.77089(19) 0.15177(17) -0.07585(16) 0.0390(6) Uani 1 2 i d . . . 0
O21 O 0.09224(19) -0.05929(16) -0.04597(19) 0.0392(6) Uani 1 2 i d . . . 0
N26 N 0.1475(2) 0.1419(2) 0.0888(2) 0.0359(6) Uani 1 2 i d . . . 0
N12 N 0.5425(2) 0.08122(19) -0.1104(2) 0.0351(6) Uani 1 2 i d . . . 0
C226 C 0.8417(3) 0.2875(2) 0.2862(2) 0.0407(8) Uani 1 2 i d . . . 0
C132 C 0.4852(6) 0.0994(4) -0.4092(4) 0.0972(17) Uani 1 2 i d . . . 0
H132 H 0.5319 0.1469 -0.4231 0.117 Uiso 1 2 i calc R . . 0
N22 N 0.7959(2) 0.1772(2) 0.1288(2) 0.0325(6) Uani 1 2 i d . . . 0
C151 C 0.0030(3) 0.1888(3) -0.3108(3) 0.0635(11) Uani 1 2 i d . . . 0
H151 H -0.0120 0.1986 -0.2558 0.076 Uiso 1 2 i calc R . . 0
C247 C 0.1857(3) 0.6398(3) 0.1421(3) 0.0567(10) Uani 1 2 i d . . . 0
H97A H 0.2569 0.6831 0.1491 0.068 Uiso 1 2 i calc R . . 0
H97B H 0.1625 0.5843 0.0882 0.068 Uiso 1 2 i calc R . . 0
C227 C 0.8343(3) 0.1891(2) 0.2358(2) 0.0409(8) Uani 1 2 i d . . . 0
H27A H 0.9099 0.1780 0.2648 0.049 Uiso 1 2 i calc R . . 0
H27B H 0.7805 0.1410 0.2469 0.049 Uiso 1 2 i calc R . . 0
C221 C 0.9438(3) 0.3608(3) 0.3297(3) 0.0563(10) Uani 1 2 i d . . . 0
H221 H 1.0107 0.3485 0.3297 0.068 Uiso 1 2 i calc R . . 0
C225 C 0.7437(3) 0.3078(3) 0.2892(3) 0.0546(10) Uani 1 2 i d . . . 0
H225 H 0.6735 0.2595 0.2610 0.066 Uiso 1 2 i calc R . . 0
C155 C 0.0749(4) 0.1056(3) -0.4063(3) 0.0729(13) Uani 1 2 i d . . . 0
H155 H 0.1102 0.0590 -0.4173 0.088 Uiso 1 2 i calc R . . 0
C224 C 0.7501(4) 0.3981(4) 0.3333(3) 0.0723(13) Uani 1 2 i d . . . 0
H224 H 0.6839 0.4104 0.3351 0.087 Uiso 1 2 i calc R . . 0
C223 C 0.8520(5) 0.4709(4) 0.3750(3) 0.0828(14) Uani 1 2 i d . . . 0
H223 H 0.8549 0.5323 0.4040 0.099 Uiso 1 2 i calc R . . 0
C133 C 0.3798(6) 0.0472(5) -0.4802(4) 0.0974(18) Uani 1 2 i d . . . 0
H133 H 0.3536 0.0585 -0.5432 0.117 Uiso 1 2 i calc R . . 0
C153 C -0.0039(5) 0.2338(5) -0.4567(4) 0.0961(18) Uani 1 2 i d . . . 0
H153 H -0.0253 0.2713 -0.5021 0.115 Uiso 1 2 i calc R . . 0
C152 C -0.0231(4) 0.2478(4) -0.3752(4) 0.0897(16) Uani 1 2 i d . . . 0
H152 H -0.0539 0.2973 -0.3627 0.108 Uiso 1 2 i calc R . . 0
C154 C 0.0464(5) 0.1651(5) -0.4712(4) 0.0967(18) Uani 1 2 i d . . . 0
H154 H 0.0625 0.1573 -0.5257 0.116 Uiso 1 2 i calc R . . 0
N24 N 0.0954(2) 0.6893(2) 0.1178(2) 0.0419(7) Uani 1 2 i d . . . 0
C26 C 0.0707(2) 0.2021(2) 0.0891(2) 0.0319(7) Uani 1 2 i d . . . 0
H26 H 0.1172 0.2607 0.1421 0.038 Uiso 1 2 i calc R . . 0
C23 C 0.8399(2) 0.2373(2) -0.0002(2) 0.0323(7) Uani 1 2 i d . . . 0
H23 H 0.7915 0.2805 -0.0012 0.039 Uiso 1 2 i calc R . . 0
C21 C 0.0307(2) -0.1532(2) -0.1095(2) 0.0315(7) Uani 1 2 i d . . . 0
H21 H -0.0021 -0.1459 -0.1775 0.038 Uiso 1 2 i calc R . . 0
C22 C 0.8893(2) 0.2176(2) 0.1024(2) 0.0303(7) Uani 1 2 i d . . . 0
H22 H 0.9363 0.2797 0.1499 0.036 Uiso 1 2 i calc R . . 0
C156 C 0.0507(3) 0.1159(3) -0.3257(2) 0.0452(9) Uani 1 2 i d . . . 0
C25 C 0.0306(2) 0.2328(2) -0.0088(2) 0.0335(7) Uani 1 2 i d . . . 0
H25 H 0.0983 0.2759 -0.0093 0.040 Uiso 1 2 i calc R . . 0
C267 C 0.1988(3) 0.1092(3) 0.1802(3) 0.0483(9) Uani 1 2 i d . . . 0
H67A H 0.2468 0.0693 0.1722 0.058 Uiso 1 2 i calc R . . 0
H67B H 0.1368 0.0694 0.1898 0.058 Uiso 1 2 i calc R . . 0
C24 C -0.0603(3) 0.2880(2) -0.0212(2) 0.0351(7) Uani 1 2 i d . . . 0
H24 H -0.0204 0.3497 0.0282 0.042 Uiso 1 2 i calc R . . 0
C266 C 0.2705(3) 0.1898(3) 0.2701(3) 0.0539(10) Uani 1 2 i d . . . 0
C246 C 0.2080(3) 0.6071(3) 0.2357(3) 0.0531(10) Uani 1 2 i d . . . 0
C245 C 0.1952(3) 0.5101(3) 0.2344(3) 0.0701(12) Uani 1 2 i d . . . 0
H245 H 0.1683 0.4660 0.1743 0.084 Uiso 1 2 i calc R . . 0
C222 C 0.9492(4) 0.4524(3) 0.3734(3) 0.0749(13) Uani 1 2 i d . . . 0
H222 H 1.0190 0.5013 0.4016 0.090 Uiso 1 2 i calc R . . 0
C265 C 0.2409(4) 0.2016(4) 0.3474(3) 0.0717(12) Uani 1 2 i d . . . 0
H265 H 0.1738 0.1597 0.3425 0.086 Uiso 1 2 i calc R . . 0
C241 C 0.2450(4) 0.6707(4) 0.3236(4) 0.0816(14) Uani 1 2 i d . . . 0
H241 H 0.2546 0.7361 0.3262 0.098 Uiso 1 2 i calc R . . 0
C242 C 0.2692(5) 0.6376(5) 0.4116(4) 0.1017(19) Uani 1 2 i d . . . 0
H242 H 0.2931 0.6804 0.4719 0.122 Uiso 1 2 i calc R . . 0
C244 C 0.2208(4) 0.4772(4) 0.3185(5) 0.0900(16) Uani 1 2 i d . . . 0
H244 H 0.2139 0.4121 0.3162 0.108 Uiso 1 2 i calc R . . 0
C264 C 0.6918(5) 0.7263(5) 0.5685(4) 0.0943(17) Uani 1 2 i d . . . 0
H264 H 0.7137 0.7204 0.5172 0.113 Uiso 1 2 i calc R . . 0
O51A O 0.1049(11) 0.4610(9) -0.0613(6) 0.126(5) Uani 0.71(3) 2 i d P A 1 1
O51B O 0.132(2) 0.430(3) -0.088(4) 0.181(16) Uani 0.29(3) 2 i d P A 2 1
C263 C 0.5948(5) 0.6638(5) 0.5587(4) 0.1050(19) Uani 1 2 i d . . . 0
H263 H 0.5484 0.6159 0.5009 0.126 Uiso 1 2 i calc R . . 0
C261 C 0.3681(4) 0.2557(4) 0.2800(3) 0.0941(18) Uani 1 2 i d . . . 0
H261 H 0.3899 0.2515 0.2286 0.113 Uiso 1 2 i calc R . . 0
C243 C 0.2563(5) 0.5415(6) 0.4051(5) 0.101(2) Uani 1 2 i d . . . 0
H243 H 0.2726 0.5193 0.4624 0.122 Uiso 1 2 i calc R . . 0
C134 C 0.3122(5) -0.0218(5) -0.4598(4) 0.1070(19) Uani 1 2 i d . . . 0
H134 H 0.2396 -0.0581 -0.5089 0.128 Uiso 1 2 i calc R . . 0
C262 C 0.5662(5) 0.6726(5) 0.6359(4) 0.128(3) Uani 1 2 i d . . . 0
H262 H 0.5005 0.6288 0.6312 0.153 Uiso 1 2 i calc R . . 0
C51 C 0.1409(6) 0.4936(5) -0.1273(6) 0.112(2) Uani 1 2 i d . . . 3
H22N H 0.769(3) 0.118(2) 0.103(2) 0.026(9) Uiso 1 2 i d . . . 0
H16N H 0.150(3) 0.052(2) -0.120(2) 0.034(9) Uiso 1 2 i d . . . 0
H24N H 0.121(3) 0.745(2) 0.161(2) 0.031(9) Uiso 1 2 i d . . . 0
H26N H 0.103(3) 0.088(3) 0.038(3) 0.056(11) Uiso 1 2 i d . . . 0
H13O H 0.640(4) 0.202(3) 0.082(3) 0.069(12) Uiso 1 2 i d . . . 0
H11O H 0.368(3) 0.081(3) -0.006(3) 0.072(14) Uiso 1 2 i d . . . 0
H12N H 0.558(3) 0.063(3) -0.058(3) 0.061(13) Uiso 1 2 i d . . . 0
H21O H 0.138(4) -0.072(3) 0.008(3) 0.072(14) Uiso 1 2 i d . . . 0
H14N H 0.523(3) 0.339(3) 0.115(3) 0.062(13) Uiso 1 2 i d . . . 0
H23O H 0.704(4) 0.140(3) -0.082(3) 0.080(15) Uiso 1 2 i d . . . 0
H15O H 0.282(4) 0.180(3) 0.049(3) 0.076(16) Uiso 1 2 i d . . . 0
H25O H 0.038(5) 0.151(4) -0.110(4) 0.12(2) Uiso 1 2 i d . . . 0

loop_
_atom_site_aniso_label
_atom_site_aniso_U_11
_atom_site_aniso_U_22
_atom_site_aniso_U_33
_atom_site_aniso_U_23
_atom_site_aniso_U_13
_atom_site_aniso_U_12
O13 0.0249(12) 0.0597(15) 0.0390(13) 0.0155(11) 0.0147(10) 0.0201(11)
O11 0.0324(12) 0.0394(13) 0.0545(15) 0.0212(12) 0.0249(11) 0.0150(10)
C13 0.0246(15) 0.0378(17) 0.0433(19) 0.0155(15) 0.0194(14) 0.0111(13)
N14 0.0302(15) 0.0418(16) 0.0495(18) 0.0052(15) 0.0167(14) 0.0144(13)
N16 0.0212(13) 0.0417(16) 0.0406(16) 0.0155(13) 0.0162(12) 0.0104(12)
C11 0.0275(16) 0.0386(17) 0.0366(17) 0.0124(14) 0.0186(14) 0.0144(14)
C12 0.0247(15) 0.0385(17) 0.0375(18) 0.0116(14) 0.0174(14) 0.0143(13)
C14 0.0286(16) 0.0354(17) 0.0404(18) 0.0110(15) 0.0169(14) 0.0123(14)
C15 0.0255(16) 0.0405(18) 0.0434(19) 0.0147(15) 0.0185(14) 0.0165(14)
C16 0.0219(15) 0.0408(18) 0.0359(17) 0.0144(14) 0.0158(13) 0.0126(13)
C137 0.0382(18) 0.046(2) 0.055(2) 0.0112(17) 0.0279(17) 0.0181(16)
C146 0.0411(19) 0.0383(19) 0.050(2) 0.0100(16) 0.0251(17) 0.0141(15)
C147 0.0286(17) 0.049(2) 0.067(2) 0.0029(19) 0.0185(17) 0.0132(16)
C142 0.044(2) 0.054(2) 0.060(3) 0.012(2) 0.0130(19) 0.0084(19)
C141 0.039(2) 0.055(2) 0.056(2) 0.0085(19) 0.0229(18) 0.0169(17)
C136 0.046(2) 0.055(2) 0.048(2) 0.0064(18) 0.0273(18) 0.0220(18)
C145 0.048(2) 0.056(2) 0.091(3) -0.004(2) 0.041(2) 0.0108(19)
C157 0.0294(17) 0.047(2) 0.052(2) 0.0114(17) 0.0160(16) 0.0108(15)
C144 0.075(3) 0.065(3) 0.087(3) -0.011(2) 0.051(3) 0.015(2)
C143 0.077(3) 0.053(2) 0.047(2) 0.0047(19) 0.025(2) 0.014(2)
C131 0.086(3) 0.074(3) 0.050(3) 0.004(2) 0.031(2) 0.001(3)
C135 0.057(3) 0.121(4) 0.053(3) 0.008(3) 0.024(2) 0.008(3)
O15 0.0279(13) 0.0646(16) 0.0399(13) 0.0175(11) 0.0211(11) 0.0158(11)
O25 0.0305(12) 0.0596(15) 0.0407(13) 0.0125(11) 0.0206(11) 0.0203(11)
O23 0.0233(11) 0.0548(15) 0.0405(13) 0.0070(11) 0.0173(10) 0.0105(11)
O21 0.0337(12) 0.0410(13) 0.0533(15) 0.0151(12) 0.0262(12) 0.0147(11)
N26 0.0258(14) 0.0514(18) 0.0409(16) 0.0174(14) 0.0183(13) 0.0201(13)
N12 0.0274(14) 0.0439(16) 0.0424(17) 0.0111(14) 0.0199(13) 0.0169(12)
C226 0.0430(19) 0.054(2) 0.0334(18) 0.0157(16) 0.0218(16) 0.0165(17)
C132 0.143(5) 0.087(4) 0.067(3) 0.019(3) 0.056(4) 0.021(4)
N22 0.0273(14) 0.0362(16) 0.0422(16) 0.0103(13) 0.0225(12) 0.0103(12)
C151 0.058(2) 0.092(3) 0.071(3) 0.049(2) 0.038(2) 0.044(2)
C247 0.057(2) 0.080(3) 0.065(3) 0.042(2) 0.040(2) 0.046(2)
C227 0.0395(18) 0.055(2) 0.042(2) 0.0205(17) 0.0265(16) 0.0185(16)
C221 0.052(2) 0.071(3) 0.044(2) 0.012(2) 0.0236(19) 0.010(2)
C225 0.050(2) 0.072(3) 0.046(2) 0.0075(19) 0.0254(18) 0.021(2)
C155 0.077(3) 0.079(3) 0.054(3) 0.002(2) 0.033(2) 0.003(2)
C224 0.086(3) 0.090(3) 0.055(3) 0.009(2) 0.035(2) 0.052(3)
C223 0.114(4) 0.069(3) 0.060(3) 0.004(2) 0.032(3) 0.032(3)
C133 0.127(5) 0.123(5) 0.052(3) 0.026(3) 0.037(4) 0.059(4)
C153 0.084(4) 0.113(5) 0.065(3) 0.050(3) 0.010(3) 0.003(3)
C152 0.072(3) 0.116(4) 0.103(4) 0.069(4) 0.037(3) 0.046(3)
C154 0.108(4) 0.114(5) 0.045(3) 0.016(3) 0.033(3) -0.013(4)
N24 0.0387(16) 0.059(2) 0.0470(18) 0.0278(17) 0.0270(14) 0.0261(15)
C26 0.0193(14) 0.0416(18) 0.0385(18) 0.0113(14) 0.0145(13) 0.0116(13)
C23 0.0255(15) 0.0418(18) 0.0387(18) 0.0125(15) 0.0185(14) 0.0171(14)
C21 0.0244(15) 0.0418(18) 0.0375(17) 0.0148(15) 0.0188(14) 0.0137(14)
C22 0.0227(15) 0.0380(17) 0.0372(17) 0.0115(14) 0.0189(13) 0.0094(13)
C156 0.0292(17) 0.062(2) 0.038(2) 0.0127(17) 0.0116(15) 0.0067(16)
C25 0.0230(15) 0.0427(18) 0.0396(18) 0.0118(15) 0.0166(14) 0.0123(14)
C267 0.0361(19) 0.070(2) 0.056(2) 0.031(2) 0.0256(18) 0.0295(18)
C24 0.0284(16) 0.0406(18) 0.0445(19) 0.0167(15) 0.0208(15) 0.0128(14)
C266 0.039(2) 0.088(3) 0.044(2) 0.027(2) 0.0166(17) 0.033(2)
C246 0.039(2) 0.082(3) 0.058(2) 0.038(2) 0.0277(19) 0.031(2)
C245 0.054(2) 0.087(3) 0.079(3) 0.047(3) 0.028(2) 0.024(2)
C222 0.081(3) 0.071(3) 0.054(3) 0.005(2) 0.022(2) 0.004(3)
C265 0.071(3) 0.100(3) 0.053(3) 0.029(3) 0.030(2) 0.029(3)
C241 0.081(3) 0.111(4) 0.071(3) 0.038(3) 0.036(3) 0.049(3)
C242 0.090(4) 0.168(6) 0.067(3) 0.045(4) 0.033(3) 0.068(4)
C244 0.076(3) 0.112(4) 0.101(4) 0.070(4) 0.041(3) 0.032(3)
C264 0.100(4) 0.139(5) 0.051(3) 0.028(3) 0.031(3) 0.048(4)
O51A 0.129(7) 0.133(7) 0.095(5) -0.003(4) 0.077(5) -0.045(5)
O51B 0.096(14) 0.19(3) 0.23(4) 0.09(2) 0.014(17) 0.092(18)
C263 0.079(4) 0.142(5) 0.054(3) -0.004(3) 0.002(3) 0.024(4)
C261 0.048(3) 0.152(5) 0.057(3) -0.003(3) 0.022(2) -0.002(3)
C243 0.083(4) 0.165(6) 0.100(5) 0.093(5) 0.051(4) 0.061(4)
C134 0.075(4) 0.166(6) 0.062(3) 0.019(4) 0.020(3) 0.025(4)
C262 0.064(3) 0.192(7) 0.077(4) -0.018(4) 0.024(3) -0.018(4)
C51 0.134(6) 0.111(5) 0.148(6) 0.056(4) 0.108(5) 0.040(4)

loop_
_geom_bond_atom_site_label_1
_geom_bond_atom_site_label_2
_geom_bond_distance
_geom_bond_site_symmetry_2
_geom_bond_publ_flag
O13 C13 1.426(4) . ?
O11 C11 1.431(4) . ?
C13 C12 1.523(4) . ?
C13 C14 1.534(4) . ?
N14 C14 1.455(4) . ?
N14 C147 1.460(4) . ?
N16 C157 1.468(4) . ?
N16 C16 1.476(4) . ?
C11 C16 1.527(4) . ?
C11 C12 1.533(4) . ?
C12 N12 1.466(4) . ?
C14 C15 1.534(4) . ?
C15 O15 1.434(4) . ?
C15 C16 1.507(4) . ?
C137 N12 1.478(4) . ?
C137 C136 1.498(5) . ?
C146 C141 1.381(5) . ?
C146 C145 1.387(5) . ?
C146 C147 1.495(5) . ?
C142 C143 1.363(5) . ?
C142 C141 1.371(5) . ?
C136 C131 1.363(5) . ?
C136 C135 1.372(5) . ?
C145 C144 1.372(5) . ?
C157 C156 1.509(5) . ?
C144 C143 1.359(6) . ?
C131 C132 1.393(6) . ?
C135 C134 1.379(7) . ?
O25 C25 1.423(4) . ?
O23 C23 1.421(4) . ?
O21 C21 1.425(4) . ?
N26 C26 1.468(4) . ?
N26 C267 1.475(4) . ?
C226 C221 1.374(5) . ?
C226 C225 1.391(5) . ?
C226 C227 1.499(5) . ?
C132 C133 1.347(8) . ?
N22 C22 1.470(4) . ?
N22 C227 1.472(4) . ?
C151 C156 1.377(5) . ?
C151 C152 1.378(6) . ?
C247 N24 1.462(4) . ?
C247 C246 1.499(5) . ?
C221 C222 1.385(6) . ?
C225 C224 1.366(6) . ?
C155 C156 1.379(5) . ?
C155 C154 1.393(7) . ?
C224 C223 1.370(7) . ?
C223 C222 1.363(7) . ?
C133 C134 1.353(8) . ?
C153 C154 1.348(8) . ?
C153 C152 1.355(7) . ?
N24 C24 1.460(4) 2_565 ?
C26 C25 1.530(4) . ?
C26 C21 1.538(4) 2 ?
C23 C22 1.527(4) . ?
C23 C24 1.534(4) 1_655 ?
C21 C22 1.529(4) 2_655 ?
C21 C26 1.538(4) 2 ?
C22 C21 1.528(4) 2_655 ?
C25 C24 1.536(4) . ?
C267 C266 1.492(5) . ?
C24 N24 1.460(4) 2_565 ?
C24 C23 1.534(4) 1_455 ?
C266 C261 1.373(6) . ?
C266 C265 1.376(5) . ?
C246 C241 1.358(6) . ?
C246 C245 1.386(6) . ?
C245 C244 1.367(6) . ?
C265 C264 1.371(7) 2_666 ?
C241 C242 1.422(7) . ?
C242 C243 1.362(8) . ?
C244 C243 1.353(8) . ?
C264 C263 1.343(8) . ?
C264 C265 1.371(7) 2_666 ?
O51A C51 1.367(10) . ?
O51B C51 1.18(4) . ?
C263 C262 1.364(8) . ?
C261 C262 1.365(7) 2_666 ?
C262 C261 1.365(7) 2_666 ?
